data_4518043
loop_
_publ_author_name
'Gao, Lili'
'Li, Xiaotong'
'Liu, Yan'
'Fang, Junjie'
'Huang, Sheng'
'Spanopoulos, Ioannis'
'Li, Xiaolei'
'Wang, Yao'
'Chen, Lin'
'Yang, Guanjun'
'Kanatzidis, Mercouri G.'

_publ_section_title
;
 Incorporated Guanidinium Expands the
 CH<sub>3</sub>NH<sub>3</sub>PbI<sub>3</sub> Lattice and Enhances
 Photovoltaic Performance.
;
_journal_issue 39
_journal_name_full 'ACS applied materials &amp; interfaces'
_journal_page_first 43885
_journal_page_last 43891
_journal_paper_doi 10.1021/acsami.0c14925
_journal_volume 12
_journal_year 2020
_chemical_formula_sum 'C H6 I3 N Pb'
_chemical_formula_weight 620
_space_group_IT_number 108
_space_group_name_Hall 'I 4 -2c'
_space_group_name_H-M_alt 'I 4 c m'
_symmetry_cell_setting tetragonal
_symmetry_Int_Tables_number 108
_symmetry_space_group_name_Hall 'I 4 -2c'
_symmetry_space_group_name_H-M 'I 4 c m'
_cell_angle_alpha 90
_cell_angle_beta 90
_cell_angle_gamma 90
_cell_formula_units_Z 4
_cell_length_a 8.8934(13)
_cell_length_b 8.8934(13)
_cell_length_c 12.671(3)
_cell_measurement_temperature 293
_cell_volume 1002.2(3)
_diffrn_ambient_temperature 293
_diffrn_measured_fraction_theta_full 0.99
_diffrn_measured_fraction_theta_max 0.99
_diffrn_measurement_device 'four-circle diffractometer'
_diffrn_measurement_device_type 'IPDS Stoe'
_diffrn_measurement_method '??integration method??'
_diffrn_radiation_monochromator graphite
_diffrn_radiation_probe x-ray
_diffrn_radiation_source 'X-ray tube'
_diffrn_radiation_type 'Mo K\a'
_diffrn_radiation_wavelength 0.71073
_diffrn_reflns_av_R_equivalents 0.1032
_diffrn_reflns_av_unetI/netI 0.0189
_diffrn_reflns_limit_h_max 12
_diffrn_reflns_limit_h_min -11
_diffrn_reflns_limit_k_max 12
_diffrn_reflns_limit_k_min -12
_diffrn_reflns_limit_l_max 17
_diffrn_reflns_limit_l_min -17
_diffrn_reflns_number 4801
_diffrn_reflns_theta_full 29.21
_diffrn_reflns_theta_max 29.21
_diffrn_reflns_theta_min 3.22
_exptl_absorpt_coefficient_mu 25.993
_exptl_crystal_density_diffrn 4.109
_exptl_crystal_F_000 1040
_refine_diff_density_max 1.88
_refine_diff_density_min -6.29
_refine_ls_abs_structure_details '  545 of Friedel pairs used in the refinement'
_refine_ls_abs_structure_Flack 0.38(5)
_refine_ls_extinction_method none
_refine_ls_goodness_of_fit_gt 7.01
_refine_ls_goodness_of_fit_ref 6.66
_refine_ls_hydrogen_treatment constr
_refine_ls_number_constraints 26
_refine_ls_number_parameters 19
_refine_ls_number_reflns 1875
_refine_ls_number_restraints 1
_refine_ls_R_factor_all 0.0989
_refine_ls_R_factor_gt 0.0904
_refine_ls_shift/su_max 0.0108
_refine_ls_shift/su_mean 0.0023
_refine_ls_structure_factor_coef F
_refine_ls_weighting_details w=1/(\s^2^(F)+0.0001F^2^)
_refine_ls_weighting_scheme sigma
_refine_ls_wR_factor_gt 0.1076
_refine_ls_wR_factor_ref 0.1084
_reflns_number_gt 1668
_reflns_number_total 1875
_reflns_threshold_expression I>2\s(I)
_cod_data_source_file am0c14925_si_003.cif
_cod_data_source_block I
_cod_depositor_comments
;
The following automatic conversions were performed:

data item '_diffrn_radiation_probe' value 'X-ray' was changed to
'x-ray' in accordance with the
/home/data/users/saulius/crontab/automatic-downloads/rss-feeds/ACS/lib/dictionaries/cif_core.dic
dictionary named 'cif_core.dic' version 2.4.2 last updated on
2011-04-26.

Automatic conversion script
Id: cif_fix_values 7556 2019-12-06 15:28:31Z antanas 

 Adding full bibliography for 4518042--4518043.cif.
;
_cod_original_sg_symbol_Hall 'I 4;-2c'
_cod_original_formula_sum 'C1 H6 I3 N1 Pb1'
_cod_database_code 4518043

loop_
_space_group_symop_id
_space_group_symop_operation_xyz
1 x,y,z
2 -x,-y,z
3 -y,x,z
4 y,-x,z
5 x,-y,z+1/2
6 -x,y,z+1/2
7 -y,-x,z+1/2
8 y,x,z+1/2
9 x+1/2,y+1/2,z+1/2
10 -x+1/2,-y+1/2,z+1/2
11 -y+1/2,x+1/2,z+1/2
12 y+1/2,-x+1/2,z+1/2
13 x+1/2,-y+1/2,z
14 -x+1/2,y+1/2,z
15 -y+1/2,-x+1/2,z
16 y+1/2,x+1/2,z

loop_
_atom_site_label
_atom_site_type_symbol
_atom_site_fract_x
_atom_site_fract_y
_atom_site_fract_z
_atom_site_adp_type
_atom_site_U_iso_or_equiv
_atom_site_site_symmetry_multiplicity
_atom_site_occupancy
_atom_site_calc_flag
_atom_site_refinement_flags
_atom_site_disorder_assembly
_atom_site_disorder_group
Pb1 Pb 0 0 0.4472(2) Uani 0.0170(3) 4 1 d . . .
I1 I 0 0 0.1950(7) Uani 0.0649(11) 4 1 d . . .
I2 I -0.2867(3) 0.2133(3) 0.4583(6) Uani 0.0601(9) 8 1 d . . .
C1 C 0.5 0 0.807(8) Uiso 0.15(3) 4 1 d . . .
N1 N 0.5 0 0.689(8) Uiso 0.15(3) 4 1 d . . .
H1c1 H 0.403825 0.033285 0.832598 Uiso 0.1766 16 0.25 d . . .
H2c1 H 0.519262 -0.099932 0.832598 Uiso 0.1766 16 0.25 d . . .
H3c1 H 0.576913 0.066647 0.832598 Uiso 0.1766 16 0.25 d . . .
H1n1 H 0.475093 0.088804 0.666077 Uiso 0.1766 16 0.25 d . . .
H2n1 H 0.58936 -0.022832 0.666077 Uiso 0.1766 16 0.25 d . . .
H3n1 H 0.435547 -0.065972 0.666077 Uiso 0.1766 16 0.25 d . . .

loop_
_atom_site_aniso_label
_atom_site_aniso_type_symbol
_atom_site_aniso_U_11
_atom_site_aniso_U_22
_atom_site_aniso_U_33
_atom_site_aniso_U_12
_atom_site_aniso_U_13
_atom_site_aniso_U_23
Pb1 Pb 0.0159(5) 0.0159(5) 0.0192(8) 0 0 0
I1 I 0.0899(19) 0.0899(19) 0.0149(18) 0 0 0
I2 I 0.0493(9) 0.0493(9) 0.082(2) 0.0393(11) 0.009(2) 0.009(2)

loop_
_atom_type_symbol
_atom_type_scat_dispersion_real
_atom_type_scat_dispersion_imag
_atom_type_scat_source
C 0.0033 0.0016 'International Tables Vol C tables 4.2.6.8 and 6.1.1.1'
H 0.0000 0.0000 'International Tables Vol C tables 4.2.6.8 and 6.1.1.1'
I -0.4742 1.8119 'International Tables Vol C tables 4.2.6.8 and 6.1.1.1'
N 0.0061 0.0033 'International Tables Vol C tables 4.2.6.8 and 6.1.1.1'
Pb -3.3944 10.1111 'International Tables Vol C tables 4.2.6.8 and 6.1.1.1'

loop_
_exptl_crystal_face_index_h
_exptl_crystal_face_index_k
_exptl_crystal_face_index_l
_exptl_crystal_face_perp_dist
? ? ? ?

loop_
_geom_angle_atom_site_label_1
_geom_angle_atom_site_label_2
_geom_angle_atom_site_label_3
_geom_angle_site_symmetry_1
_geom_angle_site_symmetry_2
_geom_angle_site_symmetry_3
_geom_angle
_geom_angle_publ_flag
I1 Pb1 I1 . . 5_555 180.0(5) ?
I1 Pb1 I2 . . . 92.52(15) ?
I1 Pb1 I2 . . 2_555 92.52(15) ?
I1 Pb1 I2 . . 3_555 92.52(15) ?
I1 Pb1 I2 . . 4_555 92.52(15) ?
I1 Pb1 I2 5_555 . . 87.48(15) ?
I1 Pb1 I2 5_555 . 2_555 87.48(15) ?
I1 Pb1 I2 5_555 . 3_555 87.48(15) ?
I1 Pb1 I2 5_555 . 4_555 87.48(15) ?
I2 Pb1 I2 . . 2_555 175.0(2) ?
I2 Pb1 I2 . . 3_555 89.89(6) ?
I2 Pb1 I2 . . 4_555 89.89(6) ?
I2 Pb1 I2 2_555 . 3_555 89.89(6) ?
I2 Pb1 I2 2_555 . 4_555 89.89(6) ?
I2 Pb1 I2 3_555 . 4_555 175.0(2) ?
Pb1 I1 Pb1 . . 5_554 180.0(5) ?
Pb1 I2 Pb1 . . 13_455 162.55(12) ?
N1 C1 H1c1 . . . 109.47 ?
N1 C1 H1c1 . . 2_655 109.47 ?
N1 C1 H1c1 . . 15_555 109.47 ?
N1 C1 H1c1 . . 16_545 109.47 ?
N1 C1 H2c1 . . . 109.47 ?
N1 C1 H2c1 . . 2_655 109.47 ?
N1 C1 H2c1 . . 15_555 109.47 ?
N1 C1 H2c1 . . 16_545 109.47 ?
N1 C1 H3c1 . . . 109.47 ?
N1 C1 H3c1 . . 2_655 109.47 ?
N1 C1 H3c1 . . 15_555 109.47 ?
N1 C1 H3c1 . . 16_545 109.47 ?
H1c1 C1 H1c1 . . 2_655 141.06 ?
H1c1 C1 H1c1 . . 15_555 48.66 ?
H1c1 C1 H1c1 . . 16_545 116 ?
H1c1 C1 H2c1 . . . 109.47 ?
H1c1 C1 H2c1 . . 2_655 56.25 ?
H1c1 C1 H2c1 . . 15_555 140.24 ?
H1c1 C1 H2c1 . . 16_545 7.71 ?
H1c1 C1 H3c1 . . . 109.47 ?
H1c1 C1 H3c1 . . 2_655 56.25 ?
H1c1 C1 H3c1 . . 15_555 63.8 ?
H1c1 C1 H3c1 . . 16_545 102.67 ?
H1c1 C1 H1c1 2_655 . 15_555 116 ?
H1c1 C1 H1c1 2_655 . 16_545 48.66 ?
H1c1 C1 H2c1 2_655 . . 56.25 ?
H1c1 C1 H2c1 2_655 . 2_655 109.47 ?
H1c1 C1 H2c1 2_655 . 15_555 7.71 ?
H1c1 C1 H2c1 2_655 . 16_545 140.24 ?
H1c1 C1 H3c1 2_655 . . 56.25 ?
H1c1 C1 H3c1 2_655 . 2_655 109.47 ?
H1c1 C1 H3c1 2_655 . 15_555 102.67 ?
H1c1 C1 H3c1 2_655 . 16_545 63.8 ?
H1c1 C1 H1c1 15_555 . 16_545 141.06 ?
H1c1 C1 H2c1 15_555 . . 140.24 ?
H1c1 C1 H2c1 15_555 . 2_655 7.71 ?
H1c1 C1 H2c1 15_555 . 15_555 109.47 ?
H1c1 C1 H2c1 15_555 . 16_545 56.25 ?
H1c1 C1 H3c1 15_555 . . 63.8 ?
H1c1 C1 H3c1 15_555 . 2_655 102.67 ?
H1c1 C1 H3c1 15_555 . 15_555 109.47 ?
H1c1 C1 H3c1 15_555 . 16_545 56.25 ?
H1c1 C1 H2c1 16_545 . . 7.71 ?
H1c1 C1 H2c1 16_545 . 2_655 140.24 ?
H1c1 C1 H2c1 16_545 . 15_555 56.25 ?
H1c1 C1 H2c1 16_545 . 16_545 109.47 ?
H1c1 C1 H3c1 16_545 . . 102.67 ?
H1c1 C1 H3c1 16_545 . 2_655 63.8 ?
H1c1 C1 H3c1 16_545 . 15_555 56.25 ?
H1c1 C1 H3c1 16_545 . 16_545 109.47 ?
H2c1 C1 H2c1 . . 2_655 141.06 ?
H2c1 C1 H2c1 . . 15_555 63.8 ?
H2c1 C1 H2c1 . . 16_545 102.67 ?
H2c1 C1 H3c1 . . . 109.47 ?
H2c1 C1 H3c1 . . 2_655 56.25 ?
H2c1 C1 H3c1 . . 15_555 48.66 ?
H2c1 C1 H3c1 . . 16_545 116 ?
H2c1 C1 H2c1 2_655 . 15_555 102.67 ?
H2c1 C1 H2c1 2_655 . 16_545 63.8 ?
H2c1 C1 H3c1 2_655 . . 56.25 ?
H2c1 C1 H3c1 2_655 . 2_655 109.47 ?
H2c1 C1 H3c1 2_655 . 15_555 116 ?
H2c1 C1 H3c1 2_655 . 16_545 48.66 ?
H2c1 C1 H2c1 15_555 . 16_545 141.06 ?
H2c1 C1 H3c1 15_555 . . 48.66 ?
H2c1 C1 H3c1 15_555 . 2_655 116 ?
H2c1 C1 H3c1 15_555 . 15_555 109.47 ?
H2c1 C1 H3c1 15_555 . 16_545 56.25 ?
H2c1 C1 H3c1 16_545 . . 116 ?
H2c1 C1 H3c1 16_545 . 2_655 48.66 ?
H2c1 C1 H3c1 16_545 . 15_555 56.25 ?
H2c1 C1 H3c1 16_545 . 16_545 109.47 ?
H3c1 C1 H3c1 . . 2_655 141.06 ?
H3c1 C1 H3c1 . . 15_555 140.24 ?
H3c1 C1 H3c1 . . 16_545 7.71 ?
H3c1 C1 H3c1 2_655 . 15_555 7.71 ?
H3c1 C1 H3c1 2_655 . 16_545 140.24 ?
H3c1 C1 H3c1 15_555 . 16_545 141.06 ?
C1 N1 H1n1 . . . 109.47 ?
C1 N1 H1n1 . . 2_655 109.47 ?
C1 N1 H1n1 . . 15_555 109.47 ?
C1 N1 H1n1 . . 16_545 109.47 ?
C1 N1 H2n1 . . . 109.47 ?
C1 N1 H2n1 . . 2_655 109.47 ?
C1 N1 H2n1 . . 15_555 109.47 ?
C1 N1 H2n1 . . 16_545 109.47 ?
C1 N1 H3n1 . . . 109.47 ?
C1 N1 H3n1 . . 2_655 109.47 ?
C1 N1 H3n1 . . 15_555 109.47 ?
C1 N1 H3n1 . . 16_545 109.47 ?
H1n1 N1 H1n1 . . 2_655 141.05 ?
H1n1 N1 H1n1 . . 15_555 55.02 ?
H1n1 N1 H1n1 . . 16_545 110.55 ?
H1n1 N1 H2n1 . . . 109.47 ?
H1n1 N1 H2n1 . . 2_655 56.25 ?
H1n1 N1 H2n1 . . 15_555 141.03 ?
H1n1 N1 H2n1 . . 16_545 1.26 ?
H1n1 N1 H3n1 . . . 109.47 ?
H1n1 N1 H3n1 . . 2_655 56.25 ?
H1n1 N1 H3n1 . . 15_555 57.48 ?
H1n1 N1 H3n1 . . 16_545 108.38 ?
H1n1 N1 H1n1 2_655 . 15_555 110.55 ?
H1n1 N1 H1n1 2_655 . 16_545 55.02 ?
H1n1 N1 H2n1 2_655 . . 56.25 ?
H1n1 N1 H2n1 2_655 . 2_655 109.47 ?
H1n1 N1 H2n1 2_655 . 15_555 1.26 ?
H1n1 N1 H2n1 2_655 . 16_545 141.03 ?
H1n1 N1 H3n1 2_655 . . 56.25 ?
H1n1 N1 H3n1 2_655 . 2_655 109.47 ?
H1n1 N1 H3n1 2_655 . 15_555 108.38 ?
H1n1 N1 H3n1 2_655 . 16_545 57.48 ?
H1n1 N1 H1n1 15_555 . 16_545 141.05 ?
H1n1 N1 H2n1 15_555 . . 141.03 ?
H1n1 N1 H2n1 15_555 . 2_655 1.26 ?
H1n1 N1 H2n1 15_555 . 15_555 109.47 ?
H1n1 N1 H2n1 15_555 . 16_545 56.25 ?
H1n1 N1 H3n1 15_555 . . 57.48 ?
H1n1 N1 H3n1 15_555 . 2_655 108.38 ?
H1n1 N1 H3n1 15_555 . 15_555 109.47 ?
H1n1 N1 H3n1 15_555 . 16_545 56.25 ?
H1n1 N1 H2n1 16_545 . . 1.26 ?
H1n1 N1 H2n1 16_545 . 2_655 141.03 ?
H1n1 N1 H2n1 16_545 . 15_555 56.25 ?
H1n1 N1 H2n1 16_545 . 16_545 109.47 ?
H1n1 N1 H3n1 16_545 . . 108.38 ?
H1n1 N1 H3n1 16_545 . 2_655 57.48 ?
H1n1 N1 H3n1 16_545 . 15_555 56.25 ?
H1n1 N1 H3n1 16_545 . 16_545 109.47 ?
H2n1 N1 H2n1 . . 2_655 141.05 ?
H2n1 N1 H2n1 . . 15_555 57.48 ?
H2n1 N1 H2n1 . . 16_545 108.38 ?
H2n1 N1 H3n1 . . . 109.47 ?
H2n1 N1 H3n1 . . 2_655 56.25 ?
H2n1 N1 H3n1 . . 15_555 55.02 ?
H2n1 N1 H3n1 . . 16_545 110.55 ?
H2n1 N1 H2n1 2_655 . 15_555 108.38 ?
H2n1 N1 H2n1 2_655 . 16_545 57.48 ?
H2n1 N1 H3n1 2_655 . . 56.25 ?
H2n1 N1 H3n1 2_655 . 2_655 109.47 ?
H2n1 N1 H3n1 2_655 . 15_555 110.55 ?
H2n1 N1 H3n1 2_655 . 16_545 55.02 ?
H2n1 N1 H2n1 15_555 . 16_545 141.05 ?
H2n1 N1 H3n1 15_555 . . 55.02 ?
H2n1 N1 H3n1 15_555 . 2_655 110.55 ?
H2n1 N1 H3n1 15_555 . 15_555 109.47 ?
H2n1 N1 H3n1 15_555 . 16_545 56.25 ?
H2n1 N1 H3n1 16_545 . . 110.55 ?
H2n1 N1 H3n1 16_545 . 2_655 55.02 ?
H2n1 N1 H3n1 16_545 . 15_555 56.25 ?
H2n1 N1 H3n1 16_545 . 16_545 109.47 ?
H3n1 N1 H3n1 . . 2_655 141.05 ?
H3n1 N1 H3n1 . . 15_555 141.03 ?
H3n1 N1 H3n1 . . 16_545 1.26 ?
H3n1 N1 H3n1 2_655 . 15_555 1.26 ?
H3n1 N1 H3n1 2_655 . 16_545 141.03 ?
H3n1 N1 H3n1 15_555 . 16_545 141.05 ?
C1 H1c1 H1c1 . . 15_555 65.67 ?
C1 H1c1 H2c1 . . 2_655 61.87 ?
C1 H1c1 H2c1 . . 16_545 86.14 ?
C1 H1c1 H3c1 . . 2_655 61.87 ?
H1c1 H1c1 H2c1 15_555 . 2_655 4.09 ?
H1c1 H1c1 H2c1 15_555 . 16_545 150 ?
H1c1 H1c1 H3c1 15_555 . 2_655 124.09 ?
H2c1 H1c1 H2c1 2_655 . 16_545 145.91 ?
H2c1 H1c1 H3c1 2_655 . 2_655 120 ?
H2c1 H1c1 H3c1 16_545 . 2_655 25.91 ?
C1 H2c1 H1c1 . . 2_655 61.87 ?
C1 H2c1 H1c1 . . 16_545 86.15 ?
C1 H2c1 H3c1 . . 2_655 61.87 ?
C1 H2c1 H3c1 . . 15_555 65.67 ?
H1c1 H2c1 H1c1 2_655 . 16_545 25.91 ?
H1c1 H2c1 H3c1 2_655 . 2_655 120 ?
H1c1 H2c1 H3c1 2_655 . 15_555 124.09 ?
H1c1 H2c1 H3c1 16_545 . 2_655 145.91 ?
H1c1 H2c1 H3c1 16_545 . 15_555 150 ?
H3c1 H2c1 H3c1 2_655 . 15_555 4.09 ?
C1 H3c1 H1c1 . . 2_655 61.87 ?
C1 H3c1 H2c1 . . 2_655 61.87 ?
C1 H3c1 H2c1 . . 15_555 65.67 ?
C1 H3c1 H3c1 . . 16_545 86.14 ?
H1c1 H3c1 H2c1 2_655 . 2_655 120 ?
H1c1 H3c1 H2c1 2_655 . 15_555 4.09 ?
H1c1 H3c1 H3c1 2_655 . 16_545 145.91 ?
H2c1 H3c1 H2c1 2_655 . 15_555 124.09 ?
H2c1 H3c1 H3c1 2_655 . 16_545 25.91 ?
H2c1 H3c1 H3c1 15_555 . 16_545 150 ?
N1 H1n1 H1n1 . . 15_555 62.49 ?
N1 H1n1 H2n1 . . 2_655 61.88 ?
N1 H1n1 H2n1 . . 16_545 89.39 ?
N1 H1n1 H3n1 . . 2_655 61.87 ?
N1 H1n1 H3n1 . . 15_555 61.26 ?
H1n1 H1n1 H2n1 15_555 . 2_655 0.67 ?
H1n1 H1n1 H2n1 15_555 . 16_545 150.01 ?
H1n1 H1n1 H3n1 15_555 . 2_655 120.67 ?
H1n1 H1n1 H3n1 15_555 . 15_555 120 ?
H2n1 H1n1 H2n1 2_655 . 16_545 149.35 ?
H2n1 H1n1 H3n1 2_655 . 2_655 120 ?
H2n1 H1n1 H3n1 2_655 . 15_555 119.33 ?
H2n1 H1n1 H3n1 16_545 . 2_655 29.35 ?
H2n1 H1n1 H3n1 16_545 . 15_555 30.01 ?
H3n1 H1n1 H3n1 2_655 . 15_555 0.67 ?
N1 H2n1 H1n1 . . 2_655 61.87 ?
N1 H2n1 H1n1 . . 16_545 89.36 ?
N1 H2n1 H2n1 . . 15_555 61.26 ?
N1 H2n1 H3n1 . . 2_655 61.87 ?
N1 H2n1 H3n1 . . 15_555 62.49 ?
H1n1 H2n1 H1n1 2_655 . 16_545 29.32 ?
H1n1 H2n1 H2n1 2_655 . 15_555 0.67 ?
H1n1 H2n1 H3n1 2_655 . 2_655 120 ?
H1n1 H2n1 H3n1 2_655 . 15_555 120.67 ?
H1n1 H2n1 H2n1 16_545 . 15_555 29.99 ?
H1n1 H2n1 H3n1 16_545 . 2_655 149.32 ?
H1n1 H2n1 H3n1 16_545 . 15_555 149.99 ?
H2n1 H2n1 H3n1 15_555 . 2_655 119.33 ?
H2n1 H2n1 H3n1 15_555 . 15_555 120 ?
H3n1 H2n1 H3n1 2_655 . 15_555 0.67 ?
N1 H3n1 H1n1 . . 2_655 61.87 ?
N1 H3n1 H1n1 . . 15_555 61.26 ?
N1 H3n1 H2n1 . . 2_655 61.88 ?
N1 H3n1 H2n1 . . 15_555 62.49 ?
N1 H3n1 H3n1 . . 16_545 89.37 ?
H1n1 H3n1 H1n1 2_655 . 15_555 119.33 ?
H1n1 H3n1 H2n1 2_655 . 2_655 120 ?
H1n1 H3n1 H2n1 2_655 . 15_555 0.67 ?
H1n1 H3n1 H3n1 2_655 . 16_545 149.33 ?
H1n1 H3n1 H2n1 15_555 . 2_655 0.67 ?
H1n1 H3n1 H2n1 15_555 . 15_555 120 ?
H1n1 H3n1 H3n1 15_555 . 16_545 30 ?
H2n1 H3n1 H2n1 2_655 . 15_555 120.67 ?
H2n1 H3n1 H3n1 2_655 . 16_545 29.33 ?
H2n1 H3n1 H3n1 15_555 . 16_545 150 ?

loop_
_geom_bond_atom_site_label_1
_geom_bond_atom_site_label_2
_geom_bond_site_symmetry_1
_geom_bond_site_symmetry_2
_geom_bond_distance
_geom_bond_publ_flag
Pb1 I1 . . 3.196(10) ?
Pb1 I1 . 5_555 3.139(10) ?
Pb1 I2 . . 3.181(3) ?
Pb1 I2 . 2_555 3.181(3) ?
Pb1 I2 . 3_555 3.181(3) ?
Pb1 I2 . 4_555 3.181(3) ?
C1 N1 . . 1.50(12) ?
C1 H1c1 . . 0.96 ?
C1 H1c1 . 2_655 0.96 ?
C1 H1c1 . 15_555 0.96 ?
C1 H1c1 . 16_545 0.96 ?
C1 H2c1 . . 0.96 ?
C1 H2c1 . 2_655 0.96 ?
C1 H2c1 . 15_555 0.96 ?
C1 H2c1 . 16_545 0.96 ?
C1 H3c1 . . 0.96 ?
C1 H3c1 . 2_655 0.96 ?
C1 H3c1 . 15_555 0.96 ?
C1 H3c1 . 16_545 0.96 ?
N1 H1n1 . . 0.87 ?
N1 H1n1 . 2_655 0.87 ?
N1 H1n1 . 15_555 0.87 ?
N1 H1n1 . 16_545 0.87 ?
N1 H2n1 . . 0.87 ?
N1 H2n1 . 2_655 0.87 ?
N1 H2n1 . 15_555 0.87 ?
N1 H2n1 . 16_545 0.87 ?
N1 H3n1 . . 0.87 ?
N1 H3n1 . 2_655 0.87 ?
N1 H3n1 . 15_555 0.87 ?
N1 H3n1 . 16_545 0.87 ?
H1c1 H1c1 . 15_555 0.791 ?
H1c1 H2c1 . 2_655 0.9051 ?
H1c1 H2c1 . 16_545 0.1291 ?
H1c1 H3c1 . 2_655 0.9051 ?
H2c1 H3c1 . 2_655 0.9051 ?
H2c1 H3c1 . 15_555 0.791 ?
H3c1 H3c1 . 16_545 0.1291 ?
H1n1 H1n1 . 15_555 0.8037 ?
H1n1 H2n1 . 2_655 0.8202 ?
H1n1 H2n1 . 16_545 0.0191 ?
H1n1 H3n1 . 2_655 0.8202 ?
H1n1 H3n1 . 15_555 0.8367 ?
H2n1 H2n1 . 15_555 0.8367 ?
H2n1 H3n1 . 2_655 0.8202 ?
H2n1 H3n1 . 15_555 0.8037 ?
H3n1 H3n1 . 16_545 0.0191 ?

loop_
_geom_hbond_atom_site_label_D
_geom_hbond_atom_site_label_H
_geom_hbond_atom_site_label_A
_geom_hbond_site_symmetry_D
_geom_hbond_site_symmetry_H
_geom_hbond_site_symmetry_A
_geom_hbond_distance_DH
_geom_hbond_distance_HA
_geom_hbond_distance_DA
_geom_hbond_angle_DHA
_geom_hbond_publ_flag
C1 H1c1 I2 . . 11_555 0.96 2.49 3.29(5) 141.73 ?

loop_
_geom_torsion_atom_site_label_1
_geom_torsion_atom_site_label_2
_geom_torsion_atom_site_label_3
_geom_torsion_atom_site_label_4
_geom_torsion_site_symmetry_1
_geom_torsion_site_symmetry_2
_geom_torsion_site_symmetry_3
_geom_torsion_site_symmetry_4
_geom_torsion
_geom_torsion_publ_flag
? ? ? ? ? ? ? ? ? ?

loop_
_restr_angle_atom_site_label_1
_restr_angle_site_symmetry_1
_restr_angle_atom_site_label_2
_restr_angle_site_symmetry_2
_restr_angle_atom_site_label_3
_restr_angle_site_symmetry_3
_restr_angle_target
_restr_angle_target_weight_param
? ? ? ? ? ? ? ?

loop_
_restr_distance_atom_site_label_1
_restr_distance_site_symmetry_1
_restr_distance_atom_site_label_2
_restr_distance_site_symmetry_2
_restr_distance_target
_restr_distance_target_weight_param
C1 . N1 . 1.5 0.001

loop_
_restr_equal_angle_atom_site_label_1
_restr_equal_angle_site_symmetry_1
_restr_equal_angle_atom_site_label_2
_restr_equal_angle_site_symmetry_2
_restr_equal_angle_atom_site_label_3
_restr_equal_angle_site_symmetry_3
_restr_equal_angle_class_class_id
_restr_equal_angle_class_target_weight_param
? ? ? ? ? ? ? ?

loop_
_restr_equal_distance_atom_site_label_1
_restr_equal_distance_site_symmetry_1
_restr_equal_distance_atom_site_label_2
_restr_equal_distance_site_symmetry_2
_restr_equal_distance_class_class_id
_restr_equal_distance_class_target_weight_param
? ? ? ? ? ?

loop_
_restr_equal_torsion_atom_site_label_1
_restr_equal_torsion_site_symmetry_1
_restr_equal_torsion_atom_site_label_2
_restr_equal_torsion_site_symmetry_2
_restr_equal_torsion_atom_site_label_3
_restr_equal_torsion_site_symmetry_3
_restr_equal_torsion_atom_site_label_4
_restr_equal_torsion_site_symmetry_4
_restr_equal_torsion_class_class_id
_restr_equal_torsion_class_target_weight_param
? ? ? ? ? ? ? ? ? ?

loop_
_restr_torsion_atom_site_label_1
_restr_torsion_site_symmetry_1
_restr_torsion_atom_site_label_2
_restr_torsion_site_symmetry_2
_restr_torsion_atom_site_label_3
_restr_torsion_site_symmetry_3
_restr_torsion_atom_site_label_4
_restr_torsion_site_symmetry_4
_restr_torsion_angle_target
_restr_torsion_weight_param
? ? ? ? ? ? ? ? ? ?

loop_
_twin_individual_id
_twin_individual_mass_fraction_refined
_twin_individual_twin_matrix_11
_twin_individual_twin_matrix_12
_twin_individual_twin_matrix_13
_twin_individual_twin_matrix_21
_twin_individual_twin_matrix_22
_twin_individual_twin_matrix_23
_twin_individual_twin_matrix_31
_twin_individual_twin_matrix_32
_twin_individual_twin_matrix_33
1 0.37(5) 1 0 0 0 1 0 0 0 1
2 0.222(7) -0.5 -0.5 1 -0.5 -0.5 -1 0.5 -0.5 0
3 0.033(18) 0.5 0.5 1 0.5 -0.8 0.3333 0.5 0.2 -0.6667
4 0.38(5) -1 0 0 0 -1 0 0 0 -1

loop_
_jana_atom_site_adp_c_label
_jana_atom_site_adp_c_type_symbol
_jana_atom_site_adp_c_111
_jana_atom_site_adp_c_112
_jana_atom_site_adp_c_113
_jana_atom_site_adp_c_122
_jana_atom_site_adp_c_123
_jana_atom_site_adp_c_133
_jana_atom_site_adp_c_222
_jana_atom_site_adp_c_223
_jana_atom_site_adp_c_233
_jana_atom_site_adp_c_333
? ? ? ? ? ? ? ? ? ? ? ?

loop_
_jana_atom_site_adp_d_label
_jana_atom_site_adp_d_type_symbol
_jana_atom_site_adp_d_1111
_jana_atom_site_adp_d_1112
_jana_atom_site_adp_d_1113
_jana_atom_site_adp_d_1122
_jana_atom_site_adp_d_1123
_jana_atom_site_adp_d_1133
_jana_atom_site_adp_d_1222
_jana_atom_site_adp_d_1223
_jana_atom_site_adp_d_1233
_jana_atom_site_adp_d_1333
_jana_atom_site_adp_d_2222
_jana_atom_site_adp_d_2223
_jana_atom_site_adp_d_2233
_jana_atom_site_adp_d_2333
_jana_atom_site_adp_d_3333
? ? ? ? ? ? ? ? ? ? ? ? ? ? ? ? ?

loop_
_jana_atom_site_adp_e_label
_jana_atom_site_adp_e_type_symbol
_jana_atom_site_adp_e_11111
_jana_atom_site_adp_e_11112
_jana_atom_site_adp_e_11113
_jana_atom_site_adp_e_11122
_jana_atom_site_adp_e_11123
_jana_atom_site_adp_e_11133
_jana_atom_site_adp_e_11222
_jana_atom_site_adp_e_11223
_jana_atom_site_adp_e_11233
_jana_atom_site_adp_e_11333
_jana_atom_site_adp_e_12222
_jana_atom_site_adp_e_12223
_jana_atom_site_adp_e_12233
_jana_atom_site_adp_e_12333
_jana_atom_site_adp_e_13333
_jana_atom_site_adp_e_22222
_jana_atom_site_adp_e_22223
_jana_atom_site_adp_e_22233
_jana_atom_site_adp_e_22333
_jana_atom_site_adp_e_23333
_jana_atom_site_adp_e_33333
? ? ? ? ? ? ? ? ? ? ? ? ? ? ? ? ? ? ? ? ? ? ?

loop_
_jana_atom_site_adp_f_label
_jana_atom_site_adp_f_type_symbol
_jana_atom_site_adp_f_111111
_jana_atom_site_adp_f_111112
_jana_atom_site_adp_f_111113
_jana_atom_site_adp_f_111122
_jana_atom_site_adp_f_111123
_jana_atom_site_adp_f_111133
_jana_atom_site_adp_f_111222
_jana_atom_site_adp_f_111223
_jana_atom_site_adp_f_111233
_jana_atom_site_adp_f_111333
_jana_atom_site_adp_f_112222
_jana_atom_site_adp_f_112223
_jana_atom_site_adp_f_112233
_jana_atom_site_adp_f_112333
_jana_atom_site_adp_f_113333
_jana_atom_site_adp_f_122222
_jana_atom_site_adp_f_122223
_jana_atom_site_adp_f_122233
_jana_atom_site_adp_f_122333
_jana_atom_site_adp_f_123333
_jana_atom_site_adp_f_133333
_jana_atom_site_adp_f_222222
_jana_atom_site_adp_f_222223
_jana_atom_site_adp_f_222233
_jana_atom_site_adp_f_222333
_jana_atom_site_adp_f_223333
_jana_atom_site_adp_f_233333
_jana_atom_site_adp_f_333333
? ? ? ? ? ? ? ? ? ? ? ? ? ? ? ? ? ? ? ? ? ? ? ? ? ? ? ? ? ?
